data_4000554
loop_
_publ_author_name
'Zengqi Xie'
'Bing Yang'
'Gang Cheng'
'Dong Lin'
'Linlin Liu'
'Feng He'
'Yuguang Ma'
'Shiyong Liu'

_publ_section_title
;
Supramolecular Interactions Induced Fluorescence in Crystal: Anomalous
Emission of 2,5-Diphenyl-1,4-distyrylbenzene with all cis Double Bonds
;
_journal_name_full 'Chemistry of Materials'
_journal_year 2005
_chemical_formula_moiety 'C34 H26'
_chemical_formula_sum 'C34 H26'
_chemical_formula_weight 434.55
_chemical_melting_point 192.5
_chemical_name_common Cis,cis-2,5-Diphenyl-1,4-distyrylbenzene
_space_group_IT_number 14
_symmetry_cell_setting monoclinic
_symmetry_space_group_name_Hall '-P 2ybc'
_symmetry_space_group_name_H-M 'P 1 21/c 1'
_cell_angle_alpha 90.00
_cell_angle_beta 111.36(3)
_cell_angle_gamma 90.00
_cell_formula_units_Z 2
_cell_length_a 10.078(4)
_cell_length_b 13.220(10)
_cell_length_c 9.756(8)
_cell_measurement_temperature 293(2)
_cell_volume 1210.6(14)
_diffrn_ambient_temperature 293(2)
_exptl_crystal_density_diffrn 1.192
_cod_depositor_comments
;
The following automatic conversions were performed:
'_symmetry_cell_setting' value 'Monoclinic' changed to 'monoclinic'
according to '/home/saulius/struct/CIF-dictionaries/cif_core.dic'
dictionary named 'cif_core.dic' version 2.4.1 from 2010-06-29.

Automatic conversion script
Id: cif_fix_enum 1527 2010-12-29 10:47:43Z saulius 
;
_cod_original_sg_symbol_H-M 'P 21/c'
_cod_database_code 4000554

loop_
_symmetry_equiv_pos_as_xyz
'x, y, z'
'-x, y+1/2, -z+1/2'
'-x, -y, -z'
'x, -y-1/2, z-1/2'

loop_
_atom_site_label
_atom_site_type_symbol
_atom_site_fract_x
_atom_site_fract_y
_atom_site_fract_z
_atom_site_U_iso_or_equiv
_atom_site_adp_type
_atom_site_occupancy
_atom_site_symmetry_multiplicity
_atom_site_calc_flag
_atom_site_refinement_flags
_atom_site_disorder_assembly
_atom_site_disorder_group
C1 C 0.3946(4) -0.0246(3) 0.5504(4) 0.0399(10) Uani 1 1 d . . .
H1 H 0.3227 -0.0404 0.5853 0.080 Uiso 1 1 calc . . .
C2 C 0.3560(4) 0.0147(3) 0.4083(4) 0.0389(10) Uani 1 1 d . . .
C3 C 0.4655(4) 0.0412(3) 0.3581(4) 0.0374(11) Uani 1 1 d . . .
C4 C 0.2075(4) 0.0401(3) 0.3238(4) 0.0489(12) Uani 1 1 d . . .
H4 H 0.1919 0.1009 0.2723 0.080 Uiso 1 1 calc . . .
C5 C 0.0913(4) -0.0136(3) 0.3118(4) 0.0497(12) Uani 1 1 d . . .
H5 H 0.0051 0.0186 0.2623 0.080 Uiso 1 1 calc . . .
C6 C 0.0795(4) -0.1149(3) 0.3644(4) 0.0410(11) Uani 1 1 d . . .
C7 C -0.0274(4) -0.1375(3) 0.4175(5) 0.0583(14) Uani 1 1 d . . .
H7 H -0.0908 -0.0872 0.4201 0.080 Uiso 1 1 calc . . .
C8 C -0.0410(5) -0.2319(4) 0.4657(5) 0.0679(15) Uani 1 1 d . . .
H8 H -0.1138 -0.2449 0.5006 0.080 Uiso 1 1 calc . . .
C9 C 0.0518(5) -0.3096(4) 0.4641(5) 0.0738(16) Uani 1 1 d . . .
H9 H 0.0434 -0.3737 0.4994 0.080 Uiso 1 1 calc . . .
C10 C 0.1556(5) -0.2887(3) 0.4089(5) 0.0645(15) Uani 1 1 d . . .
H10 H 0.2174 -0.3396 0.4039 0.080 Uiso 1 1 calc . . .
C11 C 0.1695(4) -0.1924(3) 0.3605(5) 0.0528(12) Uani 1 1 d . . .
H11 H 0.2415 -0.1796 0.3244 0.080 Uiso 1 1 calc . . .
C12 C 0.4356(4) 0.0826(3) 0.2087(4) 0.0375(11) Uani 1 1 d . . .
C13 C 0.3444(4) 0.0326(3) 0.0882(5) 0.0557(13) Uani 1 1 d . . .
H13 H 0.3030 -0.0280 0.1000 0.080 Uiso 1 1 calc . . .
C14 C 0.3141(4) 0.0727(4) -0.0513(5) 0.0673(15) Uani 1 1 d . . .
H14 H 0.2544 0.0374 -0.1330 0.080 Uiso 1 1 calc . . .
C15 C 0.3700(5) 0.1625(4) -0.0705(5) 0.0656(15) Uani 1 1 d . . .
H15 H 0.3471 0.1894 -0.1644 0.080 Uiso 1 1 calc . . .
C16 C 0.4601(4) 0.2132(3) 0.0488(5) 0.0594(15) Uani 1 1 d . . .
H16 H 0.4996 0.2747 0.0371 0.080 Uiso 1 1 calc . . .
C17 C 0.4923(4) 0.1719(3) 0.1879(5) 0.0488(12) Uani 1 1 d . . .
H17 H 0.5543 0.2063 0.2691 0.080 Uiso 1 1 calc . . .
